data_2008332
loop_
_publ_author_name
'Kumar, Rajesh'
'Parmar, Virinder S.'
'Errington, William'

_publ_section_title 3-Cyano-5-(4-methoxybenzyl)-6-(4-methoxyphenyl)-4-methylthio-2<i>H</i>-pyran-2-one
_journal_issue 4
_journal_name_full 'Acta Crystallographica Section C'
_journal_page_first 561
_journal_page_last 563
_journal_paper_doi 10.1107/S0108270198015121
_journal_volume 55
_journal_year 1999
_chemical_formula_sum 'C22 H19 N O4 S'
_chemical_formula_weight 393.44
_chemical_name_systematic
;
 3-Cyano-5-(4-methoxybenzyl)-6-(4-methoxyphenyl)-4-methylthio-2H-pyran-2-one
;
_space_group_IT_number 33
_symmetry_cell_setting orthorhombic
_symmetry_space_group_name_Hall 'P 2c -2n'
_symmetry_space_group_name_H-M 'P n a 21'
_audit_creation_method SHELXL97
_cell_angle_alpha 90.00
_cell_angle_beta 90.00
_cell_angle_gamma 90.00
_cell_formula_units_Z 4
_cell_length_a 20.5254(13)
_cell_length_b 15.1311(10)
_cell_length_c 6.1276(4)
_cell_measurement_reflns_used 5771
_cell_measurement_temperature 180(2)
_cell_measurement_theta_max 27.00
_cell_measurement_theta_min 1.67
_cell_volume 1903.1(2)
_computing_cell_refinement 'SAINT (Siemens, 1995)'
_computing_data_collection 'SMART (Siemens, 1994)'
_computing_data_reduction SAINT
_computing_molecular_graphics SHELXTL/PC
_computing_publication_material SHELXTL/PC
_computing_structure_refinement 'SHELXL97 (Sheldrick, 1997)'
_computing_structure_solution 'SHELXTL/PC (Sheldrick, 1994)'
_diffrn_ambient_temperature 180(2)
_diffrn_detector_area_resol_mean 8.192
_diffrn_measured_fraction_theta_full 0.999
_diffrn_measured_fraction_theta_max 0.999
_diffrn_measurement_device_type 'Siemens SMART CCD area-detector'
_diffrn_measurement_method '\w scans'
_diffrn_radiation_monochromator graphite
_diffrn_radiation_source 'normal-focus sealed tube'
_diffrn_radiation_type MoK\a
_diffrn_radiation_wavelength 0.71073
_diffrn_reflns_av_R_equivalents 0.040
_diffrn_reflns_av_sigmaI/netI 0.052
_diffrn_reflns_limit_h_max 26
_diffrn_reflns_limit_h_min -20
_diffrn_reflns_limit_k_max 19
_diffrn_reflns_limit_k_min -18
_diffrn_reflns_limit_l_max 7
_diffrn_reflns_limit_l_min -7
_diffrn_reflns_number 10889
_diffrn_reflns_theta_full 27.00
_diffrn_reflns_theta_max 27.00
_diffrn_reflns_theta_min 1.67
_diffrn_standards_decay_% 0
_exptl_absorpt_coefficient_mu 0.199
_exptl_absorpt_correction_T_max 0.988
_exptl_absorpt_correction_T_min 0.913
_exptl_absorpt_correction_type multi-scan
_exptl_absorpt_process_details '(SADABS; Sheldrick, 1996)'
_exptl_crystal_colour yellow
_exptl_crystal_density_diffrn 1.373
_exptl_crystal_density_method 'not measured'
_exptl_crystal_description needle
_exptl_crystal_F_000 824
_exptl_crystal_size_max 0.46
_exptl_crystal_size_mid 0.08
_exptl_crystal_size_min 0.06
_refine_diff_density_max 0.218
_refine_diff_density_min -0.221
_refine_ls_abs_structure_details 'Flack (1983)'
_refine_ls_abs_structure_Flack 0.07(9)
_refine_ls_extinction_method none
_refine_ls_goodness_of_fit_ref 1.049
_refine_ls_hydrogen_treatment constr
_refine_ls_matrix_type full
_refine_ls_number_parameters 257
_refine_ls_number_reflns 4105
_refine_ls_number_restraints 1
_refine_ls_restrained_S_all 1.049
_refine_ls_R_factor_all 0.067
_refine_ls_R_factor_gt 0.047
_refine_ls_shift/su_max 0.001
_refine_ls_shift/su_mean 0.000
_refine_ls_structure_factor_coef Fsqd
_refine_ls_weighting_details 'calc w = 1/[\s^2^(Fo^2^)+(0.0353P)^2^+0.4240P] where P=(Fo^2^+2Fc^2^)/3'
_refine_ls_weighting_scheme calc
_refine_ls_wR_factor_ref 0.094
_reflns_number_gt 3282
_reflns_number_total 4105
_reflns_threshold_expression I>2\s(I)
_cod_data_source_file cf1285.cif
_cod_data_source_block rl5
_cod_depositor_comments
;
The following automatic conversions were performed:

'_exptl_absorpt_correction_type' value 'multi-scans' was replaced
with the value 'multi-scan' as specified in the replacement file
'src/cod-tools/trunk/data/replacement-values/replacement_values.lst'.

Automatic conversion script
Id: cif_fix_values 5376 2017-05-30 11:51:03Z andrius 
;
_cod_database_code 2008332
_cod_database_fobs_code 2008332

loop_
_symmetry_equiv_pos_as_xyz
'x, y, z'
'-x, -y, z+1/2'
'x+1/2, -y+1/2, z'
'-x+1/2, y+1/2, z+1/2'

loop_
_atom_site_label
_atom_site_fract_x
_atom_site_fract_y
_atom_site_fract_z
_atom_site_U_iso_or_equiv
_atom_site_adp_type
_atom_site_calc_flag
_atom_site_refinement_flags
_atom_site_occupancy
_atom_site_disorder_assembly
_atom_site_disorder_group
_atom_site_type_symbol
S1 0.49287(3) 0.27288(4) 0.35627(13) 0.04047(18) Uani d . 1 . . S
O1 0.66599(8) 0.40816(10) 0.6612(3) 0.0306(4) Uani d . 1 . . O
O2 0.66144(10) 0.52299(11) 0.4415(3) 0.0425(5) Uani d . 1 . . O
O3 0.60636(10) -0.13998(12) 0.4887(4) 0.0486(6) Uani d . 1 . . O
O4 0.80014(11) 0.21949(12) 1.4355(3) 0.0473(5) Uani d . 1 . . O
N1 0.55646(12) 0.48731(18) 0.0201(5) 0.0533(7) Uani d . 1 . . N
C2 0.63757(13) 0.45286(16) 0.4886(4) 0.0309(6) Uani d . 1 . . C
C3 0.58436(12) 0.40918(15) 0.3825(4) 0.0277(5) Uani d . 1 . . C
C4 0.55858(12) 0.33161(15) 0.4627(4) 0.0271(5) Uani d . 1 . . C
C5 0.58862(12) 0.29058(15) 0.6510(4) 0.0264(5) Uani d . 1 . . C
C6 0.64247(12) 0.32909(15) 0.7372(4) 0.0271(5) Uani d . 1 . . C
C7 0.56595(13) 0.45201(17) 0.1829(5) 0.0352(6) Uani d . 1 . . C
C8 0.45121(13) 0.34002(17) 0.1606(5) 0.0385(7) Uani d . 1 . . C
H8A 0.4434 0.3988 0.2227 0.058 Uiso calc R 1 . . H
H8B 0.4095 0.3125 0.1231 0.058 Uiso calc R 1 . . H
H8C 0.4780 0.3456 0.0289 0.058 Uiso calc R 1 . . H
C9 0.55740(13) 0.21210(15) 0.7615(4) 0.0304(6) Uani d . 1 . . C
H9A 0.5096 0.2196 0.7525 0.036 Uiso calc R 1 . . H
H9B 0.5693 0.2142 0.9180 0.036 Uiso calc R 1 . . H
C1' 0.57376(12) 0.12014(15) 0.6769(4) 0.0283(6) Uani d . 1 . . C
C2' 0.60455(13) 0.10416(17) 0.4799(4) 0.0342(6) Uani d . 1 . . C
H2' 0.6171 0.1525 0.3904 0.041 Uiso calc R 1 . . H
C3' 0.61744(13) 0.01748(16) 0.4107(4) 0.0366(6) Uani d . 1 . . C
H3' 0.6386 0.0071 0.2752 0.044 Uiso calc R 1 . . H
C4' 0.59917(13) -0.05228(17) 0.5411(5) 0.0347(7) Uani d . 1 . . C
C5' 0.56961(14) -0.03668(17) 0.7406(5) 0.0384(7) Uani d . 1 . . C
H5' 0.5581 -0.0849 0.8322 0.046 Uiso calc R 1 . . H
C6' 0.55706(13) 0.04777(16) 0.8057(4) 0.0338(6) Uani d . 1 . . C
H6' 0.5364 0.0575 0.9423 0.041 Uiso calc R 1 . . H
C1'' 0.68338(12) 0.29831(15) 0.9191(4) 0.0282(6) Uani d . 1 . . C
C2'' 0.69774(13) 0.20879(16) 0.9466(4) 0.0323(6) Uani d . 1 . . C
H2'' 0.6801 0.1668 0.8477 0.039 Uiso calc R 1 . . H
C3'' 0.73697(13) 0.18032(17) 1.1144(4) 0.0347(6) Uani d . 1 . . C
H3'' 0.7469 0.1193 1.1292 0.042 Uiso calc R 1 . . H
C4'' 0.76191(13) 0.24062(18) 1.2614(4) 0.0343(6) Uani d . 1 . . C
C5'' 0.74952(13) 0.33074(17) 1.2339(4) 0.0339(6) Uani d . 1 . . C
H5'' 0.7676 0.3725 1.3325 0.041 Uiso calc R 1 . . H
C6'' 0.71106(13) 0.35880(17) 1.0639(4) 0.0316(6) Uani d . 1 . . C
H6'' 0.7032 0.4202 1.0446 0.038 Uiso calc R 1 . . H
C7' 0.63684(18) -0.1613(2) 0.2865(5) 0.0534(8) Uani d . 1 . . C
H7'1 0.6102 -0.1391 0.1658 0.080 Uiso calc R 1 . . H
H7'2 0.6413 -0.2256 0.2740 0.080 Uiso calc R 1 . . H
H7'3 0.6801 -0.1339 0.2807 0.080 Uiso calc R 1 . . H
C7'' 0.80577(17) 0.12743(19) 1.4900(6) 0.0521(8) Uani d . 1 . . C
H7''1 0.8339 0.1208 1.6183 0.078 Uiso calc R 1 . . H
H7''2 0.8248 0.0953 1.3666 0.078 Uiso calc R 1 . . H
H7''3 0.7625 0.1034 1.5223 0.078 Uiso calc R 1 . . H

loop_
_atom_site_aniso_label
_atom_site_aniso_U_11
_atom_site_aniso_U_22
_atom_site_aniso_U_33
_atom_site_aniso_U_12
_atom_site_aniso_U_13
_atom_site_aniso_U_23
S1 0.0424(4) 0.0341(3) 0.0449(4) -0.0087(3) -0.0124(4) 0.0067(3)
O1 0.0383(10) 0.0277(9) 0.0258(9) -0.0027(8) -0.0025(9) 0.0029(8)
O2 0.0595(13) 0.0307(10) 0.0374(11) -0.0131(9) -0.0059(10) 0.0067(9)
O3 0.0598(14) 0.0328(10) 0.0532(13) 0.0032(9) 0.0003(12) -0.0046(10)
O4 0.0595(13) 0.0447(11) 0.0377(11) 0.0128(10) -0.0150(10) 0.0033(9)
N1 0.0478(16) 0.0613(17) 0.0507(16) -0.0049(13) -0.0061(14) 0.0245(14)
C2 0.0400(15) 0.0284(13) 0.0245(13) 0.0019(12) 0.0044(13) -0.0015(11)
C3 0.0311(13) 0.0252(12) 0.0268(13) 0.0029(10) 0.0015(12) 0.0011(11)
C4 0.0279(13) 0.0270(12) 0.0264(13) 0.0035(10) 0.0009(11) -0.0043(11)
C5 0.0306(14) 0.0227(12) 0.0259(12) 0.0041(10) 0.0052(12) -0.0001(10)
C6 0.0328(14) 0.0233(12) 0.0252(12) 0.0032(10) 0.0050(11) 0.0001(10)
C7 0.0331(15) 0.0344(14) 0.0381(17) -0.0017(11) 0.0013(13) 0.0053(13)
C8 0.0403(16) 0.0361(14) 0.0390(16) 0.0028(12) -0.0099(14) -0.0055(14)
C9 0.0348(15) 0.0286(13) 0.0278(13) -0.0009(11) 0.0039(12) 0.0041(11)
C1' 0.0273(13) 0.0273(13) 0.0302(14) -0.0036(10) -0.0004(12) 0.0034(11)
C2' 0.0380(15) 0.0332(14) 0.0313(14) -0.0013(11) 0.0027(13) 0.0073(12)
C3' 0.0398(16) 0.0385(15) 0.0315(15) -0.0011(12) 0.0032(12) -0.0044(12)
C4' 0.0333(15) 0.0253(14) 0.0454(18) 0.0023(11) -0.0103(13) -0.0023(12)
C5' 0.0455(17) 0.0318(14) 0.0379(16) -0.0015(13) -0.0010(14) 0.0075(13)
C6' 0.0355(15) 0.0364(14) 0.0296(15) -0.0060(11) 0.0023(12) 0.0061(11)
C1'' 0.0289(13) 0.0308(13) 0.0248(13) 0.0005(10) 0.0057(11) -0.0011(10)
C2'' 0.0362(14) 0.0303(13) 0.0305(14) 0.0002(11) 0.0019(13) -0.0028(11)
C3'' 0.0404(16) 0.0316(14) 0.0322(15) 0.0067(12) 0.0005(13) 0.0011(12)
C4'' 0.0332(15) 0.0448(16) 0.0248(12) 0.0085(12) 0.0027(12) 0.0022(13)
C5'' 0.0377(16) 0.0356(15) 0.0284(14) 0.0013(12) -0.0010(12) -0.0062(12)
C6'' 0.0349(15) 0.0279(14) 0.0319(14) 0.0035(11) 0.0038(12) 0.0017(11)
C7' 0.067(2) 0.0463(17) 0.0465(19) 0.0059(16) -0.0003(17) -0.0120(15)
C7'' 0.062(2) 0.0511(18) 0.0437(17) 0.0143(16) -0.0066(17) 0.0152(15)

loop_
_atom_type_symbol
_atom_type_description
_atom_type_scat_dispersion_real
_atom_type_scat_dispersion_imag
_atom_type_scat_source
C C 0.0033 0.0016 'International Tables Vol C Tables 4.2.6.8 and 6.1.1.4'
H H 0.0000 0.0000 'International Tables Vol C Tables 4.2.6.8 and 6.1.1.4'
N N 0.0061 0.0033 'International Tables Vol C Tables 4.2.6.8 and 6.1.1.4'
O O 0.0106 0.0060 'International Tables Vol C Tables 4.2.6.8 and 6.1.1.4'
S S 0.1246 0.1234 'International Tables Vol C Tables 4.2.6.8 and 6.1.1.4'

loop_
_geom_angle_atom_site_label_1
_geom_angle_atom_site_label_2
_geom_angle_atom_site_label_3
_geom_angle
_geom_angle_publ_flag
C4 S1 C8 109.35(12) y
C6 O1 C2 122.50(19) ?
C4' O3 C7' 118.0(2) ?
C4'' O4 C7'' 117.1(2) ?
O2 C2 O1 116.2(2) ?
O2 C2 C3 127.5(2) ?
O1 C2 C3 116.3(2) ?
C4 C3 C2 121.6(2) ?
C4 C3 C7 126.0(2) ?
C2 C3 C7 112.3(2) ?
C3 C4 C5 119.1(2) ?
C3 C4 S1 126.8(2) ?
C5 C4 S1 114.16(18) ?
C6 C5 C4 118.2(2) ?
C6 C5 C9 120.6(2) ?
C4 C5 C9 120.9(2) ?
C5 C6 O1 122.0(2) ?
C5 C6 C1'' 128.6(2) ?
O1 C6 C1'' 109.4(2) ?
N1 C7 C3 174.5(3) ?
C5 C9 C1' 118.2(2) ?
C2' C1' C6' 118.0(2) ?
C2' C1' C9 123.9(2) ?
C6' C1' C9 118.1(2) ?
C1' C2' C3' 120.9(2) ?
C4' C3' C2' 119.3(2) ?
O3 C4' C3' 125.2(3) ?
O3 C4' C5' 114.7(2) ?
C3' C4' C5' 120.1(2) ?
C6' C5' C4' 120.0(3) ?
C5' C6' C1' 121.7(3) ?
C6'' C1'' C2'' 118.3(2) ?
C6'' C1'' C6 120.4(2) ?
C2'' C1'' C6 121.3(2) ?
C3'' C2'' C1'' 121.2(2) ?
C2'' C3'' C4'' 119.9(2) ?
O4 C4'' C3'' 124.7(2) ?
O4 C4'' C5'' 115.3(2) ?
C3'' C4'' C5'' 119.9(2) ?
C6'' C5'' C4'' 119.8(3) ?
C5'' C6'' C1'' 120.9(2) ?

loop_
_geom_bond_atom_site_label_1
_geom_bond_atom_site_label_2
_geom_bond_site_symmetry_2
_geom_bond_distance
_geom_bond_publ_flag
S1 C4 . 1.742(2) y
S1 C8 . 1.789(3) y
O1 C6 . 1.372(3) ?
O1 C2 . 1.384(3) ?
O2 C2 . 1.204(3) ?
O3 C4' . 1.373(3) ?
O3 C7' . 1.425(4) ?
O4 C4'' . 1.363(3) ?
O4 C7'' . 1.437(3) ?
N1 C7 . 1.149(3) ?
C2 C3 . 1.433(3) ?
C3 C4 . 1.378(3) ?
C3 C7 . 1.435(4) ?
C4 C5 . 1.448(3) ?
C5 C6 . 1.356(3) ?
C5 C9 . 1.510(3) ?
C6 C1'' . 1.471(3) ?
C9 C1' . 1.522(3) ?
C1' C2' . 1.384(4) ?
C1' C6' . 1.393(3) ?
C2' C3' . 1.404(3) ?
C3' C4' . 1.376(4) ?
C4' C5' . 1.385(4) ?
C5' C6' . 1.363(4) ?
C1'' C6'' . 1.395(3) ?
C1'' C2'' . 1.396(3) ?
C2'' C3'' . 1.375(4) ?
C3'' C4'' . 1.380(4) ?
C4'' C5'' . 1.397(4) ?
C5'' C6'' . 1.374(4) ?

loop_
_geom_torsion_atom_site_label_1
_geom_torsion_atom_site_label_2
_geom_torsion_atom_site_label_3
_geom_torsion_atom_site_label_4
_geom_torsion
_geom_torsion_publ_flag
C6 O1 C2 O2 177.7(2) ?
C6 O1 C2 C3 -4.1(3) ?
O2 C2 C3 C4 -175.3(3) ?
O1 C2 C3 C4 6.7(3) ?
O2 C2 C3 C7 8.8(4) ?
O1 C2 C3 C7 -169.2(2) ?
C2 C3 C4 C5 -3.8(3) ?
C7 C3 C4 C5 171.5(2) ?
C2 C3 C4 S1 178.12(19) ?
C7 C3 C4 S1 -6.5(4) ?
C8 S1 C4 C3 -12.8(3) ?
C8 S1 C4 C5 169.09(18) y
C3 C4 C5 C6 -2.0(3) ?
S1 C4 C5 C6 176.31(19) ?
C3 C4 C5 C9 172.4(2) ?
S1 C4 C5 C9 -9.3(3) ?
C4 C5 C6 O1 4.8(4) ?
C9 C5 C6 O1 -169.6(2) ?
C4 C5 C6 C1'' -176.6(2) ?
C9 C5 C6 C1'' 9.0(4) ?
C2 O1 C6 C5 -1.7(3) ?
C2 O1 C6 C1'' 179.5(2) ?
C4 C3 C7 N1 -136(3) ?
C2 C3 C7 N1 40(3) ?
C6 C5 C9 C1' -97.9(3) y
C4 C5 C9 C1' 87.8(3) ?
C5 C9 C1' C2' -13.6(4) ?
C5 C9 C1' C6' 166.1(2) ?
C6' C1' C2' C3' 1.1(4) ?
C9 C1' C2' C3' -179.2(2) ?
C1' C2' C3' C4' -0.1(4) ?
C7' O3 C4' C3' 2.0(4) y
C7' O3 C4' C5' -179.5(2) ?
C2' C3' C4' O3 177.1(2) ?
C2' C3' C4' C5' -1.3(4) ?
O3 C4' C5' C6' -176.9(3) ?
C3' C4' C5' C6' 1.7(4) ?
C4' C5' C6' C1' -0.6(4) ?
C2' C1' C6' C5' -0.8(4) ?
C9 C1' C6' C5' 179.5(2) ?
C5 C6 C1'' C6'' -144.0(3) y
O1 C6 C1'' C6'' 34.8(3) ?
C5 C6 C1'' C2'' 38.7(4) ?
O1 C6 C1'' C2'' -142.6(2) y
C6'' C1'' C2'' C3'' 1.4(4) ?
C6 C1'' C2'' C3'' 178.8(2) ?
C1'' C2'' C3'' C4'' 1.2(4) ?
C7'' O4 C4'' C3'' -10.8(4) ?
C7'' O4 C4'' C5'' 170.5(3) y
C2'' C3'' C4'' O4 178.7(2) ?
C2'' C3'' C4'' C5'' -2.7(4) ?
O4 C4'' C5'' C6'' -179.5(2) ?
C3'' C4'' C5'' C6'' 1.7(4) ?
C4'' C5'' C6'' C1'' 0.8(4) ?
C2'' C1'' C6'' C5'' -2.4(4) ?
C6 C1'' C6'' C5'' -179.8(2) ?

loop_
_cod_related_entry_id
_cod_related_entry_database
_cod_related_entry_code
1 ChemSpider 1023168
